data_4516583
loop_
_publ_author_name
'Zhang, Huijie'
'Fan, Ruiqing'
'Chen, Wei'
'Fan, Jizhuang'
'Dong, Yuwei'
'Song, Yang'
'Du, Xi'
'Wang, Ping'
'Yang, Yulin'

_publ_section_title
;
 3D Lanthanide Metal--Organic Frameworks Based on Mono-, Tri-, and
 Heterometallic Tetranuclear Clusters as Highly Selective and Sensitive
 Luminescent Sensor for Fe3+ and Cu2+ Ions
;
_journal_issue 9
_journal_name_full 'Crystal Growth &amp; Design'
_journal_page_first 5429
_journal_paper_doi 10.1021/acs.cgd.6b00903
_journal_volume 16
_journal_year 2016
_chemical_formula_sum 'C32 H12 K2 O29 Tb2'
_chemical_formula_weight 1256.46
_space_group_crystal_system triclinic
_space_group_IT_number 2
_space_group_name_Hall '-P 1'
_space_group_name_H-M_alt 'P -1'
_atom_sites_solution_hydrogens geom
_audit_creation_method SHELXL-2014/7
_cell_angle_alpha 100.2370(10)
_cell_angle_beta 106.0700(10)
_cell_angle_gamma 95.7250(10)
_cell_formula_units_Z 2
_cell_length_a 11.0252(9)
_cell_length_b 12.6045(10)
_cell_length_c 16.0080(13)
_cell_measurement_reflns_used 7268
_cell_measurement_temperature 293(2)
_cell_measurement_theta_max 25.000
_cell_measurement_theta_min 1.355
_cell_volume 2077.4(3)
_computing_cell_refinement 'SAINT (Bruker, 2005)'
_computing_data_collection 'APEX2 (Bruker, 2005)'
_computing_data_reduction SAINT
_computing_structure_refinement 'SHELXL-2014/7 (Sheldrick, 2014)'
_diffrn_ambient_temperature 293(2)
_diffrn_measured_fraction_theta_full 0.996
_diffrn_measured_fraction_theta_max 0.996
_diffrn_measurement_device_type 'Bruker Smart APEX CCD area detector'
_diffrn_measurement_method 'phi and omega scans'
_diffrn_radiation_type MoK\a
_diffrn_radiation_wavelength 0.71073
_diffrn_reflns_av_R_equivalents 0.0172
_diffrn_reflns_av_unetI/netI 0.0274
_diffrn_reflns_Laue_measured_fraction_full 0.996
_diffrn_reflns_Laue_measured_fraction_max 0.996
_diffrn_reflns_limit_h_max 13
_diffrn_reflns_limit_h_min -13
_diffrn_reflns_limit_k_max 14
_diffrn_reflns_limit_k_min -14
_diffrn_reflns_limit_l_max 19
_diffrn_reflns_limit_l_min -19
_diffrn_reflns_number 14459
_diffrn_reflns_point_group_measured_fraction_full 0.996
_diffrn_reflns_point_group_measured_fraction_max 0.996
_diffrn_reflns_theta_full 25.000
_diffrn_reflns_theta_max 25.000
_diffrn_reflns_theta_min 1.355
_diffrn_source 'fine-focus sealed tube'
_exptl_absorpt_coefficient_mu 3.679
_exptl_absorpt_correction_T_max 0.750
_exptl_absorpt_correction_T_min 0.609
_exptl_absorpt_correction_type multi-scan
_exptl_absorpt_process_details SADABS
_exptl_crystal_colour colorless
_exptl_crystal_density_diffrn 2.009
_exptl_crystal_density_method 'not measured'
_exptl_crystal_description block
_exptl_crystal_F_000 1208
_exptl_crystal_size_max 0.140
_exptl_crystal_size_mid 0.120
_exptl_crystal_size_min 0.080
_refine_diff_density_max 1.799
_refine_diff_density_min -1.583
_refine_diff_density_rms 0.125
_refine_ls_extinction_method none
_refine_ls_goodness_of_fit_ref 1.029
_refine_ls_hydrogen_treatment constr
_refine_ls_matrix_type full
_refine_ls_number_parameters 586
_refine_ls_number_reflns 7268
_refine_ls_number_restraints 6
_refine_ls_restrained_S_all 1.055
_refine_ls_R_factor_all 0.0339
_refine_ls_R_factor_gt 0.0281
_refine_ls_shift/su_max 0.002
_refine_ls_shift/su_mean 0.000
_refine_ls_structure_factor_coef Fsqd
_refine_ls_weighting_details 'w=1/[\s^2^(Fo^2^)+(0.0421P)^2^+6.0409P] where P=(Fo^2^+2Fc^2^)/3'
_refine_ls_weighting_scheme calc
_refine_ls_wR_factor_gt 0.0745
_refine_ls_wR_factor_ref 0.0778
_reflns_Friedel_coverage 0.000
_reflns_number_gt 6382
_reflns_number_total 7268
_reflns_threshold_expression 'I > 2\s(I)'
_cod_data_source_file cg6b00903_si_004.cif
_cod_data_source_block z4
_cod_database_code 4516583
_shelx_shelxl_version_number 2014/7
_shelx_space_group_comment
;
The symmetry employed for this shelxl refinement is uniquely defined
by the following loop, which should always be used as a source of
symmetry information in preference to the above space-group names.
They are only intended as comments.
;
_shelx_estimated_absorpt_t_min 0.627
_shelx_estimated_absorpt_t_max 0.757

loop_
_space_group_symop_operation_xyz
'x, y, z'
'-x, -y, -z'

loop_
_atom_site_label
_atom_site_type_symbol
_atom_site_fract_x
_atom_site_fract_y
_atom_site_fract_z
_atom_site_U_iso_or_equiv
_atom_site_adp_type
_atom_site_occupancy
_atom_site_site_symmetry_order
_atom_site_calc_flag
_atom_site_refinement_flags_posn
_atom_site_refinement_flags_adp
Tb1 Tb 1.05916(2) 0.24040(2) 0.62800(2) 0.01471(7) Uani 1 1 d . .
Tb2 Tb 0.50248(2) 0.25910(2) 0.88275(2) 0.01474(7) Uani 1 1 d . .
K1 K 0.73197(13) 0.50936(11) 0.05690(9) 0.0409(3) Uani 1 1 d . .
K2 K 0.78170(12) 0.02368(12) 0.44521(9) 0.0399(3) Uani 1 1 d . .
O1 O 0.4120(3) 0.3803(3) 0.4000(2) 0.0264(8) Uani 1 1 d . .
O2 O 0.5965(3) 0.5766(3) 0.1704(2) 0.0270(8) Uani 1 1 d . .
O3 O 0.3869(3) 0.5643(3) 0.1230(2) 0.0272(8) Uani 1 1 d . .
O4 O 0.4930(3) 0.2028(3) 0.0238(2) 0.0246(8) Uani 1 1 d . .
O5 O 0.4869(3) 0.3756(3) 0.0188(2) 0.0255(8) Uani 1 1 d . .
O6 O 0.8781(3) 0.3207(3) 0.6707(2) 0.0330(9) Uani 1 1 d . .
O7 O 0.8489(3) 0.2556(3) 0.5292(2) 0.0320(9) Uani 1 1 d . .
O8 O 0.2690(3) 0.2238(3) 0.6278(2) 0.0285(9) Uani 1 1 d . .
O9 O 0.4470(3) 0.2173(3) 0.7309(2) 0.0254(8) Uani 1 1 d . .
O10 O 1.1378(3) 0.1155(3) 0.1109(2) 0.0285(9) Uani 1 1 d . .
O11 O 0.8941(3) 0.0834(3) 0.6293(2) 0.0303(8) Uani 1 1 d . .
O12 O 1.0961(3) 0.0620(3) 0.6708(2) 0.0256(8) Uani 1 1 d . .
O13 O 1.0380(3) 0.1225(3) 0.4846(2) 0.0194(7) Uani 1 1 d . .
O14 O 1.0788(3) 0.2994(3) 0.4919(2) 0.0218(7) Uani 1 1 d . .
O15 O 1.1270(3) 0.2757(3) 0.7813(2) 0.0232(8) Uani 1 1 d . .
O16 O 1.2878(3) 0.2111(3) 0.8653(2) 0.0285(9) Uani 1 1 d . .
O17 O 0.7007(3) 0.2243(3) 0.8452(2) 0.0316(9) Uani 1 1 d . .
O18 O 0.7219(3) 0.2775(3) 0.9872(2) 0.0291(9) Uani 1 1 d . .
O19 O 1.1644(5) 0.4286(3) 0.6800(3) 0.0473(11) Uani 1 1 d . .
O20 O 0.4933(4) 0.0636(3) 0.8513(3) 0.0435(10) Uani 1 1 d . .
O21 O 0.9210(6) 0.4452(5) 0.1844(4) 0.0819(18) Uani 1 1 d . .
O22 O 0.942(3) 0.508(2) 0.000(3) 0.385(17) Uani 1 1 d . .
O23 O 0.7244(5) 0.0659(5) 0.2587(4) 0.0802(17) Uani 1 1 d . .
O24 O 0.5383(5) 0.0362(6) 0.4324(5) 0.094(2) Uani 1 1 d . .
OW1 O 0.1641(5) 0.5317(5) 0.1879(4) 0.0788(17) Uani 1 1 d . .
OW2 O 0.3296(6) 0.9585(5) 0.2928(5) 0.094(2) Uani 1 1 d . .
OW3 O 0.7772(6) 0.2429(6) 0.1773(4) 0.097(2) Uani 1 1 d . .
OW4 O 0.8448(12) 0.3999(11) 0.3974(10) 0.255(6) Uani 1 1 d . U
OW5 O 0.6394(15) 0.0243(13) 0.0214(15) 0.338(12) Uani 1 1 d . .
C1 C 0.4407(4) 0.3567(4) 0.3203(3) 0.0205(10) Uani 1 1 d . .
C2 C 0.4532(5) 0.4431(4) 0.2802(3) 0.0223(11) Uani 1 1 d . .
H2A H 0.4507 0.5133 0.3093 0.027 Uiso 1 1 calc R U
C3 C 0.4698(4) 0.4256(4) 0.1953(3) 0.0201(10) Uani 1 1 d . .
C4 C 0.4738(4) 0.3209(4) 0.1524(3) 0.0192(10) Uani 1 1 d . .
C5 C 0.4619(5) 0.2351(4) 0.1954(3) 0.0254(11) Uani 1 1 d . .
H5A H 0.4646 0.1647 0.1670 0.030 Uiso 1 1 calc R U
C6 C 0.4463(5) 0.2518(4) 0.2787(3) 0.0286(12) Uani 1 1 d . .
H6A H 0.4396 0.1938 0.3067 0.034 Uiso 1 1 calc R U
C7 C 0.4867(5) 0.5269(4) 0.1593(3) 0.0207(10) Uani 1 1 d . .
C8 C 0.4860(4) 0.2977(4) 0.0602(3) 0.0179(10) Uani 1 1 d . .
C9 C 0.4766(4) 0.3381(4) 0.4715(3) 0.0189(10) Uani 1 1 d . .
C10 C 0.6048(4) 0.3328(4) 0.4918(3) 0.0211(11) Uani 1 1 d . .
H10A H 0.6505 0.3498 0.4537 0.025 Uiso 1 1 calc R U
C11 C 0.6658(4) 0.3016(4) 0.5703(3) 0.0193(10) Uani 1 1 d . .
C12 C 0.5964(4) 0.2734(4) 0.6256(3) 0.0181(10) Uani 1 1 d . .
H12A H 0.6376 0.2547 0.6788 0.022 Uiso 1 1 calc R U
C13 C 0.4654(4) 0.2732(4) 0.6012(3) 0.0172(10) Uani 1 1 d . .
C14 C 0.4049(4) 0.3067(4) 0.5239(3) 0.0195(10) Uani 1 1 d . .
H14A H 0.3173 0.3080 0.5078 0.023 Uiso 1 1 calc R U
C15 C 0.8062(4) 0.2932(4) 0.5917(3) 0.0194(10) Uani 1 1 d . .
C16 C 0.3871(4) 0.2361(4) 0.6576(3) 0.0164(10) Uani 1 1 d . .
C17 C 1.1082(4) 0.1413(4) 0.1899(3) 0.0212(11) Uani 1 1 d . .
C18 C 1.0754(5) 0.0541(4) 0.2247(3) 0.0223(11) Uani 1 1 d . .
H18A H 1.0653 -0.0169 0.1924 0.033 Uiso 1 1 calc R U
C19 C 0.9426(4) -0.0729(4) 0.6908(3) 0.0191(10) Uani 1 1 d . .
C20 C 1.0718(4) 0.1790(4) 0.3569(3) 0.0183(10) Uani 1 1 d . .
C21 C 1.1032(5) 0.2659(4) 0.3188(3) 0.0221(11) Uani 1 1 d . .
H21B H 1.1121 0.3372 0.3502 0.027 Uiso 1 1 calc R U
C22 C 1.1211(5) 0.2475(4) 0.2356(3) 0.0242(11) Uani 1 1 d . .
H22B H 1.1415 0.3057 0.2109 0.029 Uiso 1 1 calc R U
C23 C 0.9794(5) 0.0292(4) 0.6597(3) 0.0206(10) Uani 1 1 d . .
C24 C 1.0610(4) 0.2033(4) 0.4495(3) 0.0182(10) Uani 1 1 d . .
C25 C 1.0812(4) 0.1618(4) 0.0401(3) 0.0194(10) Uani 1 1 d . .
C26 C 1.1522(4) 0.1762(4) 0.9834(3) 0.0182(10) Uani 1 1 d . .
H26B H 1.2352 0.1605 0.9958 0.027 Uiso 1 1 calc R U
C27 C 1.0978(4) 0.2148(4) 0.9065(3) 0.0158(9) Uani 1 1 d . .
C28 C 0.9727(4) 0.2357(4) 0.8877(3) 0.0190(10) Uani 1 1 d . .
H28A H 0.9353 0.2588 0.8359 0.023 Uiso 1 1 calc R U
C29 C 0.9037(4) 0.2219(4) 0.9466(3) 0.0211(11) Uani 1 1 d . .
C30 C 0.9581(5) 0.1853(4) 1.0240(3) 0.0228(11) Uani 1 1 d . .
H30B H 0.9123 0.1768 1.0639 0.034 Uiso 1 1 calc R U
C31 C 1.1770(4) 0.2345(4) 0.8462(3) 0.0166(10) Uani 1 1 d . .
C32 C 0.7679(4) 0.2431(4) 0.9253(3) 0.0200(10) Uani 1 1 d . .

loop_
_atom_site_aniso_label
_atom_site_aniso_U_11
_atom_site_aniso_U_22
_atom_site_aniso_U_33
_atom_site_aniso_U_23
_atom_site_aniso_U_13
_atom_site_aniso_U_12
Tb1 0.01290(12) 0.02198(14) 0.01174(12) 0.00744(9) 0.00511(9) 0.00328(9)
Tb2 0.01346(12) 0.02197(14) 0.01217(12) 0.00781(9) 0.00586(9) 0.00521(9)
K1 0.0395(7) 0.0421(8) 0.0388(7) 0.0020(6) 0.0139(6) 0.0028(6)
K2 0.0288(7) 0.0478(8) 0.0391(7) -0.0001(6) 0.0117(5) 0.0005(6)
O1 0.0292(19) 0.045(2) 0.0158(17) 0.0190(16) 0.0117(15) 0.0177(17)
O2 0.028(2) 0.026(2) 0.030(2) 0.0114(16) 0.0127(16) -0.0001(16)
O3 0.029(2) 0.030(2) 0.0292(19) 0.0180(17) 0.0109(16) 0.0084(16)
O4 0.034(2) 0.025(2) 0.0209(18) 0.0087(15) 0.0137(15) 0.0114(15)
O5 0.040(2) 0.024(2) 0.0202(18) 0.0115(15) 0.0171(16) 0.0076(16)
O6 0.0214(19) 0.050(3) 0.025(2) 0.0037(18) 0.0030(16) 0.0146(17)
O7 0.0219(19) 0.059(3) 0.0235(19) 0.0151(18) 0.0117(15) 0.0179(18)
O8 0.0118(17) 0.055(3) 0.0236(18) 0.0178(18) 0.0078(14) 0.0044(16)
O9 0.0207(18) 0.045(2) 0.0139(17) 0.0130(16) 0.0058(14) 0.0055(16)
O10 0.031(2) 0.050(2) 0.0199(18) 0.0229(17) 0.0162(15) 0.0226(18)
O11 0.029(2) 0.031(2) 0.039(2) 0.0186(18) 0.0150(17) 0.0092(17)
O12 0.0224(19) 0.030(2) 0.0251(19) 0.0087(16) 0.0081(15) -0.0023(15)
O13 0.0232(17) 0.0238(19) 0.0142(16) 0.0078(14) 0.0086(13) 0.0024(14)
O14 0.0289(19) 0.0209(19) 0.0181(17) 0.0070(15) 0.0097(14) 0.0034(14)
O15 0.0236(18) 0.036(2) 0.0153(17) 0.0118(15) 0.0082(14) 0.0081(15)
O16 0.0124(17) 0.054(3) 0.0258(19) 0.0211(18) 0.0083(14) 0.0080(16)
O17 0.0207(19) 0.056(3) 0.0203(19) 0.0069(18) 0.0063(15) 0.0154(17)
O18 0.0204(18) 0.051(2) 0.0221(18) 0.0110(17) 0.0106(15) 0.0154(17)
O19 0.075(3) 0.031(2) 0.037(2) 0.0062(19) 0.024(2) -0.008(2)
O20 0.061(3) 0.029(2) 0.040(2) 0.0076(19) 0.012(2) 0.010(2)
O21 0.089(4) 0.084(4) 0.071(4) 0.008(3) 0.019(3) 0.039(4)
O22 0.43(5) 0.204(16) 0.54(3) -0.081(17) 0.32(4) -0.09(3)
O23 0.054(3) 0.075(4) 0.101(5) 0.028(4) 0.000(3) 0.009(3)
O24 0.048(3) 0.107(5) 0.114(5) 0.005(4) 0.018(3) 0.009(3)
OW1 0.062(4) 0.078(4) 0.090(4) -0.002(3) 0.028(3) 0.002(3)
OW2 0.075(4) 0.076(4) 0.111(5) -0.004(4) 0.001(4) 0.034(3)
OW3 0.071(4) 0.139(6) 0.095(5) 0.050(5) 0.029(4) 0.029(4)
OW4 0.222(10) 0.341(13) 0.406(14) 0.331(12) 0.219(10) 0.184(9)
OW5 0.232(16) 0.291(18) 0.63(3) 0.34(2) 0.18(2) 0.126(14)
C1 0.020(2) 0.034(3) 0.010(2) 0.011(2) 0.0055(18) 0.006(2)
C2 0.028(3) 0.025(3) 0.019(2) 0.010(2) 0.012(2) 0.009(2)
C3 0.021(2) 0.025(3) 0.018(2) 0.010(2) 0.009(2) 0.006(2)
C4 0.021(2) 0.024(3) 0.014(2) 0.007(2) 0.0067(19) 0.004(2)
C5 0.034(3) 0.023(3) 0.025(3) 0.010(2) 0.013(2) 0.010(2)
C6 0.038(3) 0.029(3) 0.026(3) 0.018(2) 0.012(2) 0.007(2)
C7 0.032(3) 0.019(3) 0.014(2) 0.006(2) 0.011(2) 0.004(2)
C8 0.015(2) 0.024(3) 0.016(2) 0.006(2) 0.0055(18) 0.0044(19)
C9 0.023(2) 0.026(3) 0.012(2) 0.010(2) 0.0073(19) 0.010(2)
C10 0.020(2) 0.032(3) 0.019(2) 0.012(2) 0.014(2) 0.007(2)
C11 0.015(2) 0.026(3) 0.018(2) 0.004(2) 0.0044(19) 0.005(2)
C12 0.015(2) 0.025(3) 0.015(2) 0.008(2) 0.0042(18) 0.0036(19)
C13 0.016(2) 0.022(3) 0.016(2) 0.006(2) 0.0061(18) 0.0031(19)
C14 0.015(2) 0.028(3) 0.017(2) 0.008(2) 0.0050(19) 0.002(2)
C15 0.015(2) 0.022(3) 0.025(3) 0.012(2) 0.007(2) 0.0077(19)
C16 0.018(2) 0.019(2) 0.014(2) 0.0047(19) 0.0079(19) 0.0042(19)
C17 0.016(2) 0.037(3) 0.016(2) 0.015(2) 0.0076(19) 0.008(2)
C18 0.026(3) 0.030(3) 0.015(2) 0.008(2) 0.010(2) 0.005(2)
C19 0.017(2) 0.026(3) 0.016(2) 0.010(2) 0.0053(18) 0.001(2)
C20 0.016(2) 0.026(3) 0.015(2) 0.011(2) 0.0050(18) 0.002(2)
C21 0.027(3) 0.020(3) 0.021(3) 0.009(2) 0.008(2) 0.002(2)
C22 0.022(3) 0.032(3) 0.026(3) 0.020(2) 0.011(2) 0.003(2)
C23 0.028(3) 0.026(3) 0.010(2) 0.006(2) 0.009(2) 0.003(2)
C24 0.015(2) 0.025(3) 0.015(2) 0.009(2) 0.0047(18) 0.0012(19)
C25 0.019(2) 0.029(3) 0.013(2) 0.008(2) 0.0057(19) 0.007(2)
C26 0.012(2) 0.029(3) 0.014(2) 0.008(2) 0.0024(18) 0.0050(19)
C27 0.015(2) 0.022(3) 0.011(2) 0.0027(19) 0.0060(18) 0.0022(19)
C28 0.019(2) 0.027(3) 0.011(2) 0.009(2) 0.0024(18) 0.005(2)
C29 0.013(2) 0.033(3) 0.020(2) 0.010(2) 0.0065(19) 0.005(2)
C30 0.021(3) 0.036(3) 0.017(2) 0.013(2) 0.009(2) 0.007(2)
C31 0.015(2) 0.023(3) 0.011(2) 0.0034(19) 0.0034(18) 0.0001(19)
C32 0.017(2) 0.028(3) 0.019(2) 0.007(2) 0.010(2) 0.006(2)

loop_
_atom_type_symbol
_atom_type_description
_atom_type_scat_dispersion_real
_atom_type_scat_dispersion_imag
_atom_type_scat_source
C C 0.0033 0.0016 'International Tables Vol C Tables 4.2.6.8 and 6.1.1.4'
H H 0.0000 0.0000 'International Tables Vol C Tables 4.2.6.8 and 6.1.1.4'
K K 0.2009 0.2494 'International Tables Vol C Tables 4.2.6.8 and 6.1.1.4'
O O 0.0106 0.0060 'International Tables Vol C Tables 4.2.6.8 and 6.1.1.4'
Tb Tb -0.1723 4.1537 'International Tables Vol C Tables 4.2.6.8 and 6.1.1.4'

loop_
_geom_angle_atom_site_label_1
_geom_angle_atom_site_label_2
_geom_angle_atom_site_label_3
_geom_angle
_geom_angle_site_symmetry_1
_geom_angle_site_symmetry_3
O15 Tb1 O8 89.31(12) . 1_655
O15 Tb1 O19 72.53(13) . .
O8 Tb1 O19 78.20(15) 1_655 .
O15 Tb1 O13 150.31(11) . .
O8 Tb1 O13 74.81(12) 1_655 .
O19 Tb1 O13 126.28(12) . .
O15 Tb1 O7 128.00(11) . .
O8 Tb1 O7 141.76(11) 1_655 .
O19 Tb1 O7 103.01(15) . .
O13 Tb1 O7 74.25(11) . .
O15 Tb1 O14 146.52(12) . .
O8 Tb1 O14 75.07(11) 1_655 .
O19 Tb1 O14 75.33(12) . .
O13 Tb1 O14 53.28(11) . .
O7 Tb1 O14 68.57(11) . .
O15 Tb1 O12 73.44(12) . .
O8 Tb1 O12 74.93(12) 1_655 .
O19 Tb1 O12 136.40(14) . .
O13 Tb1 O12 78.21(11) . .
O7 Tb1 O12 119.33(12) . .
O14 Tb1 O12 127.92(11) . .
O15 Tb1 O6 76.43(11) . .
O8 Tb1 O6 158.70(13) 1_655 .
O19 Tb1 O6 82.40(15) . .
O13 Tb1 O6 124.68(11) . .
O7 Tb1 O6 51.98(11) . .
O14 Tb1 O6 108.47(11) . .
O12 Tb1 O6 114.83(12) . .
O15 Tb1 O11 88.72(12) . .
O8 Tb1 O11 124.45(12) 1_655 .
O19 Tb1 O11 151.10(13) . .
O13 Tb1 O11 80.36(11) . .
O7 Tb1 O11 71.08(12) . .
O14 Tb1 O11 124.58(11) . .
O12 Tb1 O11 51.52(11) . .
O6 Tb1 O11 71.72(12) . .
O15 Tb1 C24 161.63(12) . .
O8 Tb1 C24 72.52(12) 1_655 .
O19 Tb1 C24 100.36(13) . .
O13 Tb1 C24 27.05(12) . .
O7 Tb1 C24 69.67(12) . .
O14 Tb1 C24 26.23(12) . .
O12 Tb1 C24 103.45(13) . .
O6 Tb1 C24 120.13(12) . .
O11 Tb1 C24 103.60(13) . .
O15 Tb1 C15 102.02(13) . .
O8 Tb1 C15 164.39(12) 1_655 .
O19 Tb1 C15 94.83(15) . .
O13 Tb1 C15 99.02(13) . .
O7 Tb1 C15 26.03(12) . .
O14 Tb1 C15 89.70(12) . .
O12 Tb1 C15 118.39(12) . .
O6 Tb1 C15 26.10(12) . .
O11 Tb1 C15 67.19(12) . .
C24 Tb1 C15 95.37(13) . .
O15 Tb1 C23 79.16(13) . .
O8 Tb1 C23 100.09(13) 1_655 .
O19 Tb1 C23 151.64(13) . .
O13 Tb1 C23 79.17(12) . .
O7 Tb1 C23 95.61(14) . .
O14 Tb1 C23 132.09(12) . .
O12 Tb1 C23 25.81(12) . .
O6 Tb1 C23 92.78(13) . .
O11 Tb1 C23 25.75(12) . .
C24 Tb1 C23 106.12(13) . .
C15 Tb1 C23 92.64(14) . .
O9 Tb2 O16 86.14(12) . 1_455
O9 Tb2 O20 77.80(13) . .
O16 Tb2 O20 82.07(15) 1_455 .
O9 Tb2 O5 148.51(12) . 1_556
O16 Tb2 O5 80.18(13) 1_455 1_556
O20 Tb2 O5 127.39(12) . 1_556
O9 Tb2 O3 87.31(12) . 2_666
O16 Tb2 O3 127.70(12) 1_455 2_666
O20 Tb2 O3 145.97(14) . 2_666
O5 Tb2 O3 79.14(11) 1_556 2_666
O9 Tb2 O17 73.94(11) . .
O16 Tb2 O17 151.25(14) 1_455 .
O20 Tb2 O17 73.71(14) . .
O5 Tb2 O17 127.04(12) 1_556 .
O3 Tb2 O17 72.80(13) 2_666 .
O9 Tb2 O18 126.12(11) . .
O16 Tb2 O18 144.02(11) 1_455 .
O20 Tb2 O18 89.27(14) . .
O5 Tb2 O18 77.66(12) 1_556 .
O3 Tb2 O18 75.01(12) 2_666 .
O17 Tb2 O18 52.30(11) . .
O9 Tb2 O4 148.40(12) . 1_556
O16 Tb2 O4 74.49(11) 1_455 1_556
O20 Tb2 O4 75.02(12) . 1_556
O5 Tb2 O4 52.57(11) 1_556 1_556
O3 Tb2 O4 124.29(12) 2_666 1_556
O17 Tb2 O4 112.75(11) . 1_556
O18 Tb2 O4 69.54(11) . 1_556
O9 Tb2 O2 73.88(12) . 2_666
O16 Tb2 O2 76.90(12) 1_455 2_666
O20 Tb2 O2 145.57(13) . 2_666
O5 Tb2 O2 75.44(11) 1_556 2_666
O3 Tb2 O2 51.54(11) 2_666 2_666
O17 Tb2 O2 115.63(12) . 2_666
O18 Tb2 O2 123.34(12) . 2_666
O4 Tb2 O2 123.62(11) 1_556 2_666
O9 Tb2 C32 100.05(12) . .
O16 Tb2 C32 158.56(13) 1_455 .
O20 Tb2 C32 79.26(15) . .
O5 Tb2 C32 103.01(13) 1_556 .
O3 Tb2 C32 73.39(13) 2_666 .
O17 Tb2 C32 26.11(12) . .
O18 Tb2 C32 26.25(12) . .
O4 Tb2 C32 90.49(12) 1_556 .
O2 Tb2 C32 124.51(12) 2_666 .
O9 Tb2 C8 161.80(12) . 1_556
O16 Tb2 C8 75.74(12) 1_455 1_556
O20 Tb2 C8 100.95(14) . 1_556
O5 Tb2 C8 26.53(12) 1_556 1_556
O3 Tb2 C8 102.33(13) 2_666 1_556
O17 Tb2 C8 123.49(12) . 1_556
O18 Tb2 C8 71.75(12) . 1_556
O4 Tb2 C8 26.03(12) 1_556 1_556
O2 Tb2 C8 99.90(12) 2_666 1_556
C32 Tb2 C8 97.51(13) . 1_556
O9 Tb2 C7 77.94(13) . 2_666
O16 Tb2 C7 102.55(14) 1_455 2_666
O20 Tb2 C7 154.92(13) . 2_666
O5 Tb2 C7 77.58(12) 1_556 2_666
O3 Tb2 C7 25.89(13) 2_666 2_666
O17 Tb2 C7 93.48(14) . 2_666
O18 Tb2 C7 99.94(13) . 2_666
O4 Tb2 C7 130.06(12) 1_556 2_666
O2 Tb2 C7 25.75(12) 2_666 2_666
C32 Tb2 C7 98.82(14) . 2_666
C8 Tb2 C7 104.08(13) 1_556 2_666
O22 K1 O2 155.2(8) . .
O22 K1 O3 80.9(10) . 2_665
O2 K1 O3 121.12(12) . 2_665
O22 K1 O21 72.6(11) . .
O2 K1 O21 94.78(15) . .
O3 K1 O21 135.32(15) 2_665 .
O22 K1 O5 138.4(6) . .
O2 K1 O5 65.90(10) . .
O3 K1 O5 67.40(10) 2_665 .
O21 K1 O5 111.78(16) . .
O22 K1 O18 77.7(6) . 1_554
O2 K1 O18 120.63(11) . 1_554
O3 K1 O18 64.12(10) 2_665 1_554
O21 K1 O18 75.29(14) . 1_554
O5 K1 O18 64.70(10) . 1_554
O22 K1 O5 122.8(10) . 2_665
O2 K1 O5 65.03(10) . 2_665
O3 K1 O5 65.47(10) 2_665 2_665
O21 K1 O5 158.59(14) . 2_665
O5 K1 O5 67.87(11) . 2_665
O18 K1 O5 120.24(10) 1_554 2_665
O22 K1 C31 90.6(6) . 2_766
O2 K1 C31 68.08(11) . 2_766
O3 K1 C31 123.93(11) 2_665 2_766
O21 K1 C31 92.24(15) . 2_766
O5 K1 C31 129.16(11) . 2_766
O18 K1 C31 164.91(11) 1_554 2_766
O5 K1 C31 74.12(11) 2_665 2_766
O22 K1 O15 91.6(7) . 2_766
O2 K1 O15 63.83(10) . 2_766
O3 K1 O15 145.78(10) 2_665 2_766
O21 K1 O15 71.48(14) . 2_766
O5 K1 O15 129.71(10) . 2_766
O18 K1 O15 146.76(10) 1_554 2_766
O5 K1 O15 92.11(9) 2_665 2_766
C31 K1 O15 22.15(9) 2_766 2_766
O22 K1 C7 172.4(9) . .
O2 K1 C7 17.89(11) . .
O3 K1 C7 106.59(11) 2_665 .
O21 K1 C7 101.70(15) . .
O5 K1 C7 48.03(10) . .
O18 K1 C7 106.06(11) 1_554 .
O5 K1 C7 61.31(10) 2_665 .
C31 K1 C7 84.52(12) 2_766 .
O15 K1 C7 81.72(10) 2_766 .
O22 K1 Tb2 100.3(7) . 1_554
O2 K1 Tb2 104.31(8) . 1_554
O3 K1 Tb2 38.20(7) 2_665 1_554
O21 K1 Tb2 112.44(14) . 1_554
O5 K1 Tb2 38.51(7) . 1_554
O18 K1 Tb2 39.21(7) 1_554 1_554
O5 K1 Tb2 81.07(7) 2_665 1_554
C31 K1 Tb2 154.98(9) 2_766 1_554
O15 K1 Tb2 168.08(7) 2_766 1_554
C7 K1 Tb2 86.42(9) . 1_554
O22 K1 Tb2 136.7(7) . 2_666
O2 K1 Tb2 36.21(7) . 2_666
O3 K1 Tb2 99.94(8) 2_665 2_666
O21 K1 Tb2 124.03(12) . 2_666
O5 K1 Tb2 77.18(7) . 2_666
O18 K1 Tb2 141.81(8) 1_554 2_666
O5 K1 Tb2 34.64(6) 2_665 2_666
C31 K1 Tb2 52.73(8) 2_766 2_666
O15 K1 Tb2 63.45(6) 2_766 2_666
C7 K1 Tb2 42.45(8) . 2_666
Tb2 K1 Tb2 106.57(3) 1_554 2_666
O24 K2 O12 133.85(17) . 2_756
O24 K2 O11 101.06(17) . .
O12 K2 O11 123.92(11) 2_756 .
O24 K2 O13 151.19(18) . .
O12 K2 O13 65.55(10) 2_756 .
O11 K2 O13 70.16(10) . .
O24 K2 O7 89.42(17) . .
O12 K2 O7 119.15(11) 2_756 .
O11 K2 O7 61.49(10) . .
O13 K2 O7 62.07(10) . .
O24 K2 O13 134.45(18) . 2_756
O12 K2 O13 66.28(10) 2_756 2_756
O11 K2 O13 66.78(10) . 2_756
O13 K2 O13 68.78(11) . 2_756
O7 K2 O13 117.15(10) . 2_756
O24 K2 O23 87.20(19) . .
O12 K2 O23 57.95(14) 2_756 .
O11 K2 O23 153.04(14) . .
O13 K2 O23 90.21(13) . .
O7 K2 O23 93.31(14) . .
O13 K2 O23 124.15(13) 2_756 .
O24 K2 O8 93.93(17) . 2_656
O12 K2 O8 61.02(10) 2_756 2_656
O11 K2 O8 113.51(11) . 2_656
O13 K2 O8 114.83(10) . 2_656
O7 K2 O8 174.52(10) . 2_656
O13 K2 O8 57.54(9) 2_756 2_656
O23 K2 O8 91.19(13) . 2_656
O24 K2 C16 73.84(17) . 2_656
O12 K2 C16 74.13(11) 2_756 2_656
O11 K2 C16 121.45(11) . 2_656
O13 K2 C16 134.55(11) . 2_656
O7 K2 C16 163.25(11) . 2_656
O13 K2 C16 76.62(10) 2_756 2_656
O23 K2 C16 85.47(13) . 2_656
O8 K2 C16 20.66(9) 2_656 2_656
O24 K2 C23 115.28(18) . .
O12 K2 C23 106.90(11) 2_756 .
O11 K2 C23 19.07(11) . .
O13 K2 C23 64.32(10) . .
O7 K2 C23 76.00(11) . .
O13 K2 C23 47.85(10) 2_756 .
O23 K2 C23 154.52(14) . .
O8 K2 C23 98.63(11) 2_656 .
C16 K2 C23 111.32(12) 2_656 .
O24 K2 Tb1 120.18(15) . .
O12 K2 Tb1 102.55(8) 2_756 .
O11 K2 Tb1 39.59(7) . .
O13 K2 Tb1 37.24(6) . .
O7 K2 Tb1 37.98(7) . .
O13 K2 Tb1 79.27(7) 2_756 .
O23 K2 Tb1 114.40(11) . .
O8 K2 Tb1 136.79(7) 2_656 .
C16 K2 Tb1 154.84(8) 2_656 .
C23 K2 Tb1 44.87(8) . .
O24 K2 Tb1 128.93(16) . 2_756
O12 K2 Tb1 37.19(7) 2_756 2_756
O11 K2 Tb1 103.47(8) . 2_756
O13 K2 Tb1 79.75(7) . 2_756
O7 K2 Tb1 141.62(8) . 2_756
O13 K2 Tb1 36.71(6) 2_756 2_756
O23 K2 Tb1 90.44(12) . 2_756
O8 K2 Tb1 35.09(6) 2_656 2_756
C16 K2 Tb1 55.12(8) 2_656 2_756
C23 K2 Tb1 84.48(9) . 2_756
Tb1 K2 Tb1 107.06(3) . 2_756
C1 O1 C9 119.4(4) . .
C7 O2 Tb2 90.2(3) . 2_666
C7 O2 K1 120.2(3) . .
Tb2 O2 K1 105.46(11) 2_666 .
C7 O3 Tb2 96.5(3) . 2_666
C7 O3 K1 118.9(3) . 2_665
Tb2 O3 K1 97.91(11) 2_666 2_665
C8 O4 Tb2 92.5(3) . 1_554
C8 O5 Tb2 94.2(3) . 1_554
C8 O5 K1 115.6(3) . .
Tb2 O5 K1 94.54(11) 1_554 .
C8 O5 K1 128.1(3) . 2_665
Tb2 O5 K1 101.16(11) 1_554 2_665
K1 O5 K1 112.13(11) . 2_665
C15 O6 Tb1 91.8(3) . .
C15 O7 Tb1 94.7(3) . .
C15 O7 K2 119.7(3) . .
Tb1 O7 K2 95.26(12) . .
C16 O8 Tb1 157.5(3) . 1_455
C16 O8 K2 98.5(3) . 2_656
Tb1 O8 K2 96.18(12) 1_455 2_656
C16 O9 Tb2 149.3(3) . .
C17 O10 C25 119.6(4) . .
C23 O11 Tb1 92.2(3) . .
C23 O11 K2 114.5(3) . .
Tb1 O11 K2 96.35(11) . .
C23 O12 Tb1 94.6(3) . .
C23 O12 K2 121.7(3) . 2_756
Tb1 O12 K2 101.79(11) . 2_756
C24 O13 Tb1 93.1(3) . .
C24 O13 K2 118.3(3) . .
Tb1 O13 K2 98.35(10) . .
C24 O13 K2 127.3(3) . 2_756
Tb1 O13 K2 96.55(10) . 2_756
K2 O13 K2 111.22(11) . 2_756
C24 O14 Tb1 92.2(3) . .
C31 O15 Tb1 142.5(3) . .
C31 O15 K1 76.5(3) . 2_766
Tb1 O15 K1 136.04(13) . 2_766
C31 O16 Tb2 149.1(3) . 1_655
C32 O17 Tb2 93.6(3) . .
C32 O18 Tb2 92.9(3) . .
C32 O18 K1 122.6(3) . 1_556
Tb2 O18 K1 93.07(11) . 1_556
O22 O22 K1 158(5) 2_765 .
C2 C1 C6 120.9(4) . .
C2 C1 O1 115.8(4) . .
C6 C1 O1 123.1(4) . .
C1 C2 C3 120.0(5) . .
C1 C2 H2A 120.0 . .
C3 C2 H2A 120.0 . .
C4 C3 C2 119.7(4) . .
C4 C3 C7 125.1(4) . .
C2 C3 C7 115.2(4) . .
C3 C4 C5 118.8(4) . .
C3 C4 C8 121.4(4) . .
C5 C4 C8 119.7(4) . .
C6 C5 C4 121.8(5) . .
C6 C5 H5A 119.1 . .
C4 C5 H5A 119.1 . .
C5 C6 C1 118.8(4) . .
C5 C6 H6A 120.6 . .
C1 C6 H6A 120.6 . .
O2 C7 O3 121.3(4) . .
O2 C7 C3 120.6(4) . .
O3 C7 C3 118.0(4) . .
O2 C7 Tb2 64.1(3) . 2_666
O3 C7 Tb2 57.6(2) . 2_666
C3 C7 Tb2 168.5(3) . 2_666
O2 C7 K1 41.9(2) . .
O3 C7 K1 119.7(3) . .
C3 C7 K1 108.5(3) . .
Tb2 C7 K1 82.00(11) 2_666 .
O4 C8 O5 120.6(4) . .
O4 C8 C4 120.2(4) . .
O5 C8 C4 119.1(4) . .
O4 C8 Tb2 61.4(2) . 1_554
O5 C8 Tb2 59.2(2) . 1_554
C4 C8 Tb2 177.8(3) . 1_554
C10 C9 C14 121.6(4) . .
C10 C9 O1 122.5(4) . .
C14 C9 O1 115.8(4) . .
C9 C10 C11 119.1(4) . .
C9 C10 H10A 120.5 . .
C11 C10 H10A 120.5 . .
C12 C11 C10 120.2(4) . .
C12 C11 C15 120.5(4) . .
C10 C11 C15 119.2(4) . .
C13 C12 C11 119.7(4) . .
C13 C12 H12A 120.1 . .
C11 C12 H12A 120.1 . .
C12 C13 C14 120.1(4) . .
C12 C13 C16 120.5(4) . .
C14 C13 C16 119.4(4) . .
C9 C14 C13 119.1(4) . .
C9 C14 H14A 120.4 . .
C13 C14 H14A 120.4 . .
O6 C15 O7 120.9(4) . .
O6 C15 C11 120.5(4) . .
O7 C15 C11 118.6(4) . .
O6 C15 Tb1 62.1(2) . .
O7 C15 Tb1 59.3(2) . .
C11 C15 Tb1 170.8(3) . .
O8 C16 O9 124.5(4) . .
O8 C16 C13 118.4(4) . .
O9 C16 C13 117.1(4) . .
O8 C16 K2 60.8(3) . 2_656
O9 C16 K2 99.2(3) . 2_656
C13 C16 K2 109.4(3) . 2_656
C22 C17 O10 122.5(4) . .
C22 C17 C18 121.3(4) . .
O10 C17 C18 115.9(5) . .
C17 C18 C19 119.7(5) . 2_756
C17 C18 H18A 120.2 . .
C19 C18 H18A 120.2 2_756 .
C20 C19 C18 119.9(4) 2_756 2_756
C20 C19 C23 125.1(4) 2_756 .
C18 C19 C23 115.0(4) 2_756 .
C19 C20 C21 118.9(4) 2_756 .
C19 C20 C24 121.9(4) 2_756 .
C21 C20 C24 119.1(4) . .
C22 C21 C20 121.3(5) . .
C22 C21 H21B 119.4 . .
C20 C21 H21B 119.4 . .
C17 C22 C21 118.9(4) . .
C17 C22 H22B 120.6 . .
C21 C22 H22B 120.6 . .
O11 C23 O12 121.4(4) . .
O11 C23 C19 119.2(4) . .
O12 C23 C19 119.2(4) . .
O11 C23 Tb1 62.0(3) . .
O12 C23 Tb1 59.6(2) . .
C19 C23 Tb1 171.4(3) . .
O11 C23 K2 46.4(2) . .
O12 C23 K2 113.4(3) . .
C19 C23 K2 110.7(3) . .
Tb1 C23 K2 76.46(10) . .
O14 C24 O13 121.4(4) . .
O14 C24 C20 120.4(4) . .
O13 C24 C20 118.1(4) . .
O14 C24 Tb1 61.6(2) . .
O13 C24 Tb1 59.8(2) . .
C20 C24 Tb1 175.2(3) . .
C26 C25 C30 121.8(4) 1_554 1_554
C26 C25 O10 115.7(4) 1_554 .
C30 C25 O10 122.3(4) 1_554 .
C25 C26 C27 119.2(4) 1_556 .
C25 C26 H26B 120.4 1_556 .
C27 C26 H26B 120.4 . .
C28 C27 C26 119.8(4) . .
C28 C27 C31 120.9(4) . .
C26 C27 C31 119.2(4) . .
C29 C28 C27 119.8(4) . .
C29 C28 H28A 120.1 . .
C27 C28 H28A 120.1 . .
C28 C29 C30 120.6(4) . .
C28 C29 C32 119.6(4) . .
C30 C29 C32 119.8(4) . .
C25 C30 C29 118.7(4) 1_556 .
C25 C30 H30B 120.6 1_556 .
C29 C30 H30B 120.6 . .
O16 C31 O15 125.2(4) . .
O16 C31 C27 117.9(4) . .
O15 C31 C27 116.9(4) . .
O16 C31 K1 94.5(3) . 2_766
O15 C31 K1 81.3(3) . 2_766
C27 C31 K1 93.0(3) . 2_766
O17 C32 O18 120.9(4) . .
O17 C32 C29 118.9(4) . .
O18 C32 C29 120.3(4) . .
O17 C32 Tb2 60.3(2) . .
O18 C32 Tb2 60.8(2) . .
C29 C32 Tb2 173.9(3) . .

loop_
_geom_bond_atom_site_label_1
_geom_bond_atom_site_label_2
_geom_bond_distance
_geom_bond_site_symmetry_2
Tb1 O15 2.303(3) .
Tb1 O8 2.345(3) 1_655
Tb1 O19 2.425(4) .
Tb1 O13 2.440(3) .
Tb1 O7 2.466(3) .
Tb1 O14 2.480(3) .
Tb1 O12 2.504(3) .
Tb1 O6 2.527(3) .
Tb1 O11 2.558(4) .
Tb1 C24 2.818(4) .
Tb1 C15 2.858(4) .
Tb1 C23 2.895(5) .
Tb2 O9 2.284(3) .
Tb2 O16 2.310(3) 1_455
Tb2 O20 2.412(4) .
Tb2 O5 2.459(3) 1_556
Tb2 O3 2.458(3) 2_666
Tb2 O17 2.480(3) .
Tb2 O18 2.493(3) .
Tb2 O4 2.509(3) 1_556
Tb2 O2 2.602(4) 2_666
Tb2 C32 2.851(5) .
Tb2 C8 2.855(4) 1_556
Tb2 C7 2.893(5) 2_666
K1 O22 2.711(16) .
K1 O2 2.731(4) .
K1 O3 2.756(4) 2_665
K1 O21 2.780(6) .
K1 O5 2.886(4) .
K1 O18 2.917(4) 1_554
K1 O5 3.016(4) 2_665
K1 C31 3.248(5) 2_766
K1 O15 3.302(4) 2_766
K1 C7 3.535(5) .
K1 Tb2 3.9371(14) 1_554
K1 Tb2 4.2447(14) 2_666
K2 O24 2.657(6) .
K2 O12 2.719(4) 2_756
K2 O11 2.791(4) .
K2 O13 2.822(3) .
K2 O7 2.919(4) .
K2 O13 2.973(3) 2_756
K2 O23 3.030(6) .
K2 O8 3.066(4) 2_656
K2 C16 3.473(5) 2_656
K2 C23 3.506(5) .
K2 Tb1 4.0557(14) 2_756
O1 C1 1.386(5) .
O1 C9 1.393(5) .
O2 C7 1.257(6) .
O2 Tb2 2.602(3) 2_666
O3 C7 1.271(6) .
O3 Tb2 2.458(3) 2_666
O3 K1 2.756(4) 2_665
O4 C8 1.254(6) .
O4 Tb2 2.509(3) 1_554
O5 C8 1.279(5) .
O5 Tb2 2.459(3) 1_554
O5 K1 3.016(4) 2_665
O6 C15 1.258(6) .
O7 C15 1.258(6) .
O8 C16 1.239(5) .
O8 Tb1 2.345(3) 1_455
O8 K2 3.066(4) 2_656
O9 C16 1.254(5) .
O10 C17 1.384(6) .
O10 C25 1.389(5) .
O11 C23 1.259(6) .
O12 C23 1.265(6) .
O12 K2 2.719(4) 2_756
O13 C24 1.284(5) .
O13 K2 2.973(3) 2_756
O14 C24 1.246(6) .
O15 C31 1.259(5) .
O15 K1 3.302(4) 2_766
O16 C31 1.253(5) .
O16 Tb2 2.310(3) 1_655
O17 C32 1.257(6) .
O18 C32 1.263(6) .
O18 K1 2.917(4) 1_556
O22 O22 1.32(5) 2_765
C1 C2 1.374(7) .
C1 C6 1.386(7) .
C2 C3 1.403(6) .
C2 H2A 0.9300 .
C3 C4 1.386(7) .
C3 C7 1.506(6) .
C4 C5 1.395(7) .
C4 C8 1.500(6) .
C5 C6 1.373(7) .
C5 H5A 0.9300 .
C6 H6A 0.9300 .
C7 Tb2 2.893(5) 2_666
C8 Tb2 2.854(4) 1_554
C9 C10 1.371(6) .
C9 C14 1.381(6) .
C10 C11 1.396(6) .
C10 H10A 0.9300 .
C11 C12 1.389(6) .
C11 C15 1.509(6) .
C12 C13 1.388(6) .
C12 H12A 0.9300 .
C13 C14 1.393(6) .
C13 C16 1.509(6) .
C14 H14A 0.9300 .
C16 K2 3.473(5) 2_656
C17 C22 1.379(7) .
C17 C18 1.379(7) .
C18 C19 1.403(6) 2_756
C18 H18A 0.9300 .
C19 C20 1.386(7) 2_756
C19 C18 1.403(6) 2_756
C19 C23 1.518(6) .
C20 C19 1.386(7) 2_756
C20 C21 1.403(6) .
C20 C24 1.500(6) .
C21 C22 1.383(7) .
C21 H21B 0.9300 .
C22 H22B 0.9300 .
C25 C26 1.377(6) 1_554
C25 C30 1.381(7) 1_554
C26 C25 1.377(6) 1_556
C26 C27 1.405(6) .
C26 H26B 0.9300 .
C27 C28 1.390(6) .
C27 C31 1.505(6) .
C28 C29 1.387(6) .
C28 H28A 0.9300 .
C29 C30 1.399(6) .
C29 C32 1.503(6) .
C30 C25 1.381(7) 1_556
C30 H30B 0.9300 .
C31 K1 3.248(5) 2_766

loop_
_geom_torsion_atom_site_label_1
_geom_torsion_atom_site_label_2
_geom_torsion_atom_site_label_3
_geom_torsion_atom_site_label_4
_geom_torsion
_geom_torsion_site_symmetry_1
_geom_torsion_site_symmetry_4
C9 O1 C1 C2 -135.9(5) . .
C9 O1 C1 C6 49.4(7) . .
C6 C1 C2 C3 1.0(7) . .
O1 C1 C2 C3 -173.8(4) . .
C1 C2 C3 C4 -0.1(7) . .
C1 C2 C3 C7 -178.1(4) . .
C2 C3 C4 C5 -0.4(7) . .
C7 C3 C4 C5 177.3(5) . .
C2 C3 C4 C8 177.5(4) . .
C7 C3 C4 C8 -4.8(7) . .
C3 C4 C5 C6 0.1(8) . .
C8 C4 C5 C6 -177.9(5) . .
C4 C5 C6 C1 0.8(8) . .
C2 C1 C6 C5 -1.4(8) . .
O1 C1 C6 C5 173.1(5) . .
Tb2 O2 C7 O3 7.1(5) 2_666 .
K1 O2 C7 O3 -101.0(5) . .
Tb2 O2 C7 C3 -168.1(4) 2_666 .
K1 O2 C7 C3 83.8(5) . .
K1 O2 C7 Tb2 -108.1(2) . 2_666
Tb2 O2 C7 K1 108.1(2) 2_666 .
Tb2 O3 C7 O2 -7.5(5) 2_666 .
K1 O3 C7 O2 95.3(5) 2_665 .
Tb2 O3 C7 C3 167.8(4) 2_666 .
K1 O3 C7 C3 -89.4(4) 2_665 .
K1 O3 C7 Tb2 102.8(2) 2_665 2_666
Tb2 O3 C7 K1 -56.5(3) 2_666 .
K1 O3 C7 K1 46.3(4) 2_665 .
C4 C3 C7 O2 -84.5(6) . .
C2 C3 C7 O2 93.3(6) . .
C4 C3 C7 O3 100.2(6) . .
C2 C3 C7 O3 -82.0(6) . .
C4 C3 C7 Tb2 164.3(15) . 2_666
C2 C3 C7 Tb2 -18(2) . 2_666
C4 C3 C7 K1 -40.1(5) . .
C2 C3 C7 K1 137.7(4) . .
Tb2 O4 C8 O5 -0.4(5) 1_554 .
Tb2 O4 C8 C4 178.4(4) 1_554 .
Tb2 O5 C8 O4 0.4(5) 1_554 .
K1 O5 C8 O4 -96.7(4) . .
K1 O5 C8 O4 108.1(4) 2_665 .
Tb2 O5 C8 C4 -178.4(4) 1_554 .
K1 O5 C8 C4 84.5(4) . .
K1 O5 C8 C4 -70.7(5) 2_665 .
K1 O5 C8 Tb2 -97.1(2) . 1_554
K1 O5 C8 Tb2 107.7(3) 2_665 1_554
C3 C4 C8 O4 178.0(4) . .
C5 C4 C8 O4 -4.2(7) . .
C3 C4 C8 O5 -3.2(7) . .
C5 C4 C8 O5 174.6(4) . .
C1 O1 C9 C10 40.0(7) . .
C1 O1 C9 C14 -143.2(5) . .
C14 C9 C10 C11 -4.1(8) . .
O1 C9 C10 C11 172.5(5) . .
C9 C10 C11 C12 1.8(8) . .
C9 C10 C11 C15 178.6(4) . .
C10 C11 C12 C13 1.9(7) . .
C15 C11 C12 C13 -174.8(4) . .
C11 C12 C13 C14 -3.4(7) . .
C11 C12 C13 C16 176.2(4) . .
C10 C9 C14 C13 2.6(8) . .
O1 C9 C14 C13 -174.2(4) . .
C12 C13 C14 C9 1.2(7) . .
C16 C13 C14 C9 -178.4(4) . .
Tb1 O6 C15 O7 -8.3(5) . .
Tb1 O6 C15 C11 169.9(4) . .
Tb1 O7 C15 O6 8.6(5) . .
K2 O7 C15 O6 107.3(5) . .
Tb1 O7 C15 C11 -169.7(4) . .
K2 O7 C15 C11 -70.9(5) . .
K2 O7 C15 Tb1 98.8(2) . .
C12 C11 C15 O6 -39.9(7) . .
C10 C11 C15 O6 143.4(5) . .
C12 C11 C15 O7 138.4(5) . .
C10 C11 C15 O7 -38.4(7) . .
Tb1 O8 C16 O9 49.5(11) 1_455 .
K2 O8 C16 O9 -80.7(5) 2_656 .
Tb1 O8 C16 C13 -132.2(7) 1_455 .
K2 O8 C16 C13 97.6(4) 2_656 .
Tb1 O8 C16 K2 130.2(9) 1_455 2_656
Tb2 O9 C16 O8 -65.7(9) . .
Tb2 O9 C16 C13 116.0(6) . .
Tb2 O9 C16 K2 -126.5(5) . 2_656
C12 C13 C16 O8 -170.9(5) . .
C14 C13 C16 O8 8.7(7) . .
C12 C13 C16 O9 7.4(7) . .
C14 C13 C16 O9 -172.9(4) . .
C12 C13 C16 K2 -104.3(4) . 2_656
C14 C13 C16 K2 75.3(5) . 2_656
C25 O10 C17 C22 -54.7(6) . .
C25 O10 C17 C18 130.8(5) . .
C22 C17 C18 C19 -1.4(7) . 2_756
O10 C17 C18 C19 173.2(4) . 2_756
C19 C20 C21 C22 -0.7(7) 2_756 .
C24 C20 C21 C22 176.4(4) . .
O10 C17 C22 C21 -172.9(4) . .
C18 C17 C22 C21 1.4(7) . .
C20 C21 C22 C17 -0.3(7) . .
Tb1 O11 C23 O12 -4.5(5) . .
K2 O11 C23 O12 93.5(5) . .
Tb1 O11 C23 C19 170.3(4) . .
K2 O11 C23 C19 -91.6(4) . .
K2 O11 C23 Tb1 98.0(2) . .
Tb1 O11 C23 K2 -98.0(2) . .
Tb1 O12 C23 O11 4.6(5) . .
K2 O12 C23 O11 -102.3(5) 2_756 .
Tb1 O12 C23 C19 -170.2(4) . .
K2 O12 C23 C19 82.9(4) 2_756 .
K2 O12 C23 Tb1 -106.9(3) 2_756 .
Tb1 O12 C23 K2 56.6(2) . .
K2 O12 C23 K2 -50.3(4) 2_756 .
C20 C19 C23 O11 102.1(6) 2_756 .
C18 C19 C23 O11 -78.7(6) 2_756 .
C20 C19 C23 O12 -82.9(6) 2_756 .
C18 C19 C23 O12 96.2(5) 2_756 .
C20 C19 C23 K2 51.4(5) 2_756 .
C18 C19 C23 K2 -129.5(4) 2_756 .
Tb1 O14 C24 O13 2.4(4) . .
Tb1 O14 C24 C20 -175.0(4) . .
Tb1 O13 C24 O14 -2.4(5) . .
K2 O13 C24 O14 98.8(4) . .
K2 O13 C24 O14 -103.1(5) 2_756 .
Tb1 O13 C24 C20 175.0(4) . .
K2 O13 C24 C20 -83.8(4) . .
K2 O13 C24 C20 74.3(5) 2_756 .
K2 O13 C24 Tb1 101.2(2) . .
K2 O13 C24 Tb1 -100.7(3) 2_756 .
C19 C20 C24 O14 177.5(4) 2_756 .
C21 C20 C24 O14 0.5(7) . .
C19 C20 C24 O13 0.1(7) 2_756 .
C21 C20 C24 O13 -176.9(4) . .
C17 O10 C25 C26 150.6(5) . 1_554
C17 O10 C25 C30 -33.6(7) . 1_554
C25 C26 C27 C28 -1.4(7) 1_556 .
C25 C26 C27 C31 177.8(4) 1_556 .
C26 C27 C28 C29 2.2(7) . .
C31 C27 C28 C29 -176.9(5) . .
C27 C28 C29 C30 -1.2(8) . .
C27 C28 C29 C32 -179.1(4) . .
C28 C29 C30 C25 -0.7(8) . 1_556
C32 C29 C30 C25 177.2(5) . 1_556
Tb2 O16 C31 O15 44.3(9) 1_655 .
Tb2 O16 C31 C27 -134.0(5) 1_655 .
Tb2 O16 C31 K1 -38.3(6) 1_655 2_766
Tb1 O15 C31 O16 65.1(7) . .
K1 O15 C31 O16 -89.4(5) 2_766 .
Tb1 O15 C31 C27 -116.6(5) . .
K1 O15 C31 C27 88.9(4) 2_766 .
Tb1 O15 C31 K1 154.5(4) . 2_766
C28 C27 C31 O16 -178.0(5) . .
C26 C27 C31 O16 2.9(7) . .
C28 C27 C31 O15 3.6(7) . .
C26 C27 C31 O15 -175.6(4) . .
C28 C27 C31 K1 85.4(4) . 2_766
C26 C27 C31 K1 -93.8(4) . 2_766
Tb2 O17 C32 O18 -5.7(5) . .
Tb2 O17 C32 C29 173.1(4) . .
Tb2 O18 C32 O17 5.7(5) . .
K1 O18 C32 O17 -89.8(5) 1_556 .
Tb2 O18 C32 C29 -173.1(4) . .
K1 O18 C32 C29 91.4(5) 1_556 .
K1 O18 C32 Tb2 -95.5(2) 1_556 .
C28 C29 C32 O17 32.0(7) . .
C30 C29 C32 O17 -146.0(5) . .
C28 C29 C32 O18 -149.2(5) . .
C30 C29 C32 O18 32.8(7) . .
